data_7009150
loop_
_publ_author_name
'Cobley, Christopher J.'
'Ellis, Dianne D.'
'Orpen, A. Guy'
'Pringle, Paul G.'

_publ_section_title
;
 Rhodium(I) complexes of robust phosphites derived from calix[4]arenes
 and their application in the hydroformylation of 1-hexene
;
_journal_issue 7
_journal_name_full 'Journal of the Chemical Society, Dalton Transactions'
_journal_page_first 1109
_journal_paper_doi 10.1039/a908961f
_journal_year 2000
_chemical_formula_sum 'C58.75 H78 Cl3 O7 P Rh'
_chemical_formula_weight 1136.44
_chemical_name_systematic
; 
 ? 
;
_space_group_IT_number 2
_symmetry_cell_setting triclinic
_symmetry_space_group_name_Hall '-P 1'
_symmetry_space_group_name_H-M 'P -1'
_atom_sites_solution_hydrogens geom
_atom_sites_solution_primary direct
_atom_sites_solution_secondary difmap
_audit_creation_method SHELXL
_cell_angle_alpha 94.378(10)
_cell_angle_beta 93.617(10)
_cell_angle_gamma 96.183(13)
_cell_formula_units_Z 4
_cell_length_a 15.276(2)
_cell_length_b 18.109(3)
_cell_length_c 21.303(3)
_cell_measurement_temperature 173(2)
_cell_volume 5826.6(15)
_computing_cell_refinement 'SMART (Siemens, 1995b)'
_computing_data_collection 'SMART (Siemens, 1995b)'
_computing_data_reduction 'SMART (Siemens, 1995b)'
_computing_molecular_graphics 'SHELXTL (Siemens, 1995a)'
_computing_publication_material 'SHELXTL (Siemens, 1995a)'
_computing_structure_refinement 'SHELXTL (Siemens, 1995a)'
_computing_structure_solution 'SHELXTL (Siemens, 1995a)'
_diffrn_ambient_temperature 173(2)
_diffrn_measurement_device_type 'Siemens SMART CCD diffractometer'
_diffrn_measurement_method '\w rotation with narrow frames'
_diffrn_radiation_monochromator graphite
_diffrn_radiation_source 'fine-focus sealed tube'
_diffrn_radiation_type MoK\a
_diffrn_radiation_wavelength 0.71073
_diffrn_reflns_av_R_equivalents 0.0398
_diffrn_reflns_av_sigmaI/netI 0.0466
_diffrn_reflns_limit_h_max 17
_diffrn_reflns_limit_h_min -19
_diffrn_reflns_limit_k_max 23
_diffrn_reflns_limit_k_min -23
_diffrn_reflns_limit_l_max 27
_diffrn_reflns_limit_l_min -24
_diffrn_reflns_number 30957
_diffrn_reflns_theta_max 25.00
_diffrn_reflns_theta_min 1.55
_exptl_absorpt_coefficient_mu 0.507
_exptl_absorpt_correction_type empirical
_exptl_crystal_density_diffrn 1.296
_exptl_crystal_F_000 2390
_exptl_crystal_size_max 0.3
_exptl_crystal_size_mid 0.3
_exptl_crystal_size_min 0.1
_refine_diff_density_max 1.351
_refine_diff_density_min -0.831
_refine_diff_density_rms 0.095
_refine_ls_extinction_method none
_refine_ls_goodness_of_fit_all 1.113
_refine_ls_goodness_of_fit_obs 1.121
_refine_ls_hydrogen_treatment mixed
_refine_ls_matrix_type full
_refine_ls_number_parameters 1350
_refine_ls_number_reflns 19591
_refine_ls_number_restraints 16
_refine_ls_restrained_S_all 1.186
_refine_ls_restrained_S_obs 1.128
_refine_ls_R_factor_all 0.0869
_refine_ls_R_factor_obs 0.0621
_refine_ls_shift/esd_max 0.006
_refine_ls_shift/esd_mean 0.000
_refine_ls_structure_factor_coef Fsqd
_refine_ls_weighting_details 'w=1/[\s^2^(Fo^2^)+(0.0419P)^2^+22.9358P] where P=(Fo^2^+2Fc^2^)/3'
_refine_ls_weighting_scheme calc
_refine_ls_wR_factor_all 0.1612
_refine_ls_wR_factor_obs 0.1352
_reflns_number_observed 15897
_reflns_number_total 20074
_reflns_observed_criterion >2sigma(I)
_cod_data_source_file a908961f.txt
_cod_data_source_block 1b
_cod_depositor_comments
;
The following automatic conversions were performed:
'_symmetry_cell_setting' value 'Triclinic' changed to 'triclinic'
according to '/home/saulius/struct/CIF-dictionaries/cif_core.dic'
dictionary named 'cif_core.dic' version 2.4.1 from 2010-06-29.

Automatic conversion script
Id: cif_fix_enum 1527 2010-12-29 10:47:43Z saulius 

The following automatic conversions were performed:

'_refine_ls_weighting_scheme' value 'calc
w=1/[\s^2^(Fo^2^)+(0.0419P)^2^+22.9358P] where P=(Fo^2^+2Fc^2^)/3'
was changed to 'calc'. New tag '_refine_ls_weighting_details' was
created. The value of the new tag was set to
'w=1/[\s^2^(Fo^2^)+(0.0419P)^2^+22.9358P] where P=(Fo^2^+2Fc^2^)/3'.

Automatic conversion script
Id: cif_fix_values 3143 2015-03-26 13:38:13Z robertas 
;
_cod_original_cell_volume 5826.4(13)
_cod_original_sg_symbol_H-M P-1
_cod_database_code 7009150

loop_
_symmetry_equiv_pos_as_xyz
'x, y, z'
'-x, -y, -z'

loop_
_atom_site_aniso_label
_atom_site_aniso_U_11
_atom_site_aniso_U_22
_atom_site_aniso_U_33
_atom_site_aniso_U_23
_atom_site_aniso_U_13
_atom_site_aniso_U_12
Rh1 0.0238(2) 0.0233(2) 0.0227(2) 0.00421(15) 0.00307(15) 0.00046(15)
P1 0.0203(6) 0.0230(6) 0.0235(6) 0.0036(5) 0.0023(5) 0.0018(5)
C1 0.028(3) 0.029(3) 0.034(3) 0.010(2) 0.003(2) -0.007(2)
O1 0.076(3) 0.049(3) 0.028(2) 0.001(2) -0.006(2) -0.018(2)
O101 0.032(2) 0.033(2) 0.051(2) 0.015(2) 0.005(2) -0.001(2)
O102 0.022(2) 0.025(2) 0.031(2) 0.0066(14) 0.0018(14) 0.0014(13)
O103 0.021(2) 0.024(2) 0.027(2) 0.0070(13) 0.0054(13) 0.0034(13)
O104 0.025(2) 0.026(2) 0.026(2) 0.0059(14) 0.0051(14) 0.0040(14)
C101 0.023(3) 0.032(3) 0.042(3) 0.012(2) 0.002(2) 0.009(2)
C102 0.017(2) 0.037(3) 0.049(3) 0.010(2) 0.000(2) 0.010(2)
C103 0.026(3) 0.050(3) 0.038(3) 0.011(3) 0.002(2) 0.011(2)
C104 0.026(3) 0.042(3) 0.055(4) 0.021(3) 0.003(2) 0.012(2)
C105 0.027(3) 0.024(3) 0.057(4) 0.010(2) 0.002(2) 0.004(2)
C106 0.024(3) 0.028(3) 0.044(3) 0.004(2) 0.006(2) 0.010(2)
C107 0.030(3) 0.056(4) 0.071(4) 0.036(3) 0.001(3) 0.005(3)
C108 0.098(7) 0.119(8) 0.163(10) 0.109(8) -0.048(7) -0.056(6)
C109 0.088(6) 0.105(7) 0.123(8) 0.073(6) 0.055(6) 0.035(5)
C110 0.054(4) 0.077(5) 0.122(7) 0.068(5) 0.028(4) 0.027(4)
C111 0.026(3) 0.044(3) 0.048(3) 0.003(3) -0.008(2) 0.009(2)
C112 0.027(3) 0.027(3) 0.029(3) 0.004(2) -0.006(2) -0.005(2)
C113 0.033(3) 0.023(2) 0.033(3) 0.007(2) -0.002(2) 0.000(2)
C114 0.042(3) 0.033(3) 0.039(3) 0.000(2) -0.007(3) 0.009(2)
C115 0.056(4) 0.047(4) 0.046(4) -0.003(3) -0.026(3) 0.010(3)
C116 0.038(3) 0.042(3) 0.053(4) -0.001(3) -0.021(3) 0.007(3)
C117 0.032(3) 0.027(3) 0.040(3) 0.005(2) -0.007(2) 0.002(2)
C118 0.113(7) 0.061(5) 0.061(5) -0.020(4) -0.052(5) 0.038(5)
C119 0.175(17) 0.143(15) 0.062(8) 0.001(8) -0.034(9) -0.002(12)
C120 0.159(15) 0.160(14) 0.073(8) -0.058(9) -0.085(10) 0.087(12)
C121 0.129(11) 0.050(6) 0.049(6) -0.025(4) -0.034(6) 0.008(6)
C122 0.028(3) 0.034(3) 0.029(3) 0.000(2) 0.000(2) 0.008(2)
C123 0.017(2) 0.024(2) 0.029(3) 0.003(2) 0.002(2) 0.005(2)
C124 0.014(2) 0.030(3) 0.030(3) 0.004(2) 0.005(2) 0.006(2)
C125 0.030(3) 0.033(3) 0.030(3) 0.010(2) 0.005(2) 0.006(2)
C126 0.028(3) 0.029(3) 0.042(3) 0.011(2) 0.003(2) 0.005(2)
C127 0.028(3) 0.028(3) 0.039(3) -0.001(2) 0.000(2) 0.008(2)
C128 0.017(2) 0.031(3) 0.029(3) 0.003(2) 0.002(2) 0.008(2)
C129 0.051(4) 0.026(3) 0.053(4) 0.011(3) 0.002(3) 0.002(2)
C130 0.063(5) 0.041(4) 0.092(6) 0.025(4) -0.002(4) -0.013(3)
C131 0.103(6) 0.040(4) 0.060(4) 0.024(3) 0.010(4) 0.009(4)
C132 0.074(5) 0.033(3) 0.073(5) 0.010(3) 0.003(4) 0.022(3)
C133 0.025(3) 0.030(3) 0.024(2) 0.005(2) 0.000(2) 0.004(2)
C134 0.029(3) 0.027(3) 0.022(2) 0.002(2) 0.006(2) 0.000(2)
C135 0.026(3) 0.030(3) 0.031(3) 0.001(2) 0.002(2) 0.005(2)
C136 0.029(3) 0.038(3) 0.039(3) -0.004(2) 0.013(2) 0.011(2)
C137 0.032(3) 0.040(3) 0.035(3) 0.003(2) 0.009(2) 0.003(2)
C138 0.031(3) 0.035(3) 0.029(3) 0.009(2) 0.006(2) 0.004(2)
C139 0.023(2) 0.026(2) 0.023(2) 0.001(2) 0.002(2) 0.000(2)
C140 0.056(4) 0.058(4) 0.045(4) 0.014(3) 0.024(3) 0.017(3)
C141 0.107(7) 0.072(5) 0.087(6) 0.032(5) 0.065(5) 0.015(5)
C142 0.083(6) 0.112(7) 0.058(5) 0.025(4) 0.047(4) 0.043(5)
C143 0.081(5) 0.095(6) 0.034(3) 0.007(4) 0.020(3) 0.029(4)
C144 0.044(3) 0.032(3) 0.039(3) 0.001(2) 0.007(3) 0.018(2)
O105 0.029(2) 0.028(2) 0.024(2) 0.0028(14) 0.0041(14) 0.0007(15)
O106 0.031(2) 0.032(2) 0.024(2) 0.0056(14) 0.0047(14) -0.004(2)
C145 0.024(3) 0.025(3) 0.033(3) 0.001(2) 0.002(2) 0.008(2)
C146 0.029(3) 0.025(3) 0.035(3) 0.003(2) 0.003(2) -0.002(2)
C147 0.023(2) 0.022(2) 0.030(3) 0.005(2) 0.006(2) 0.005(2)
C148 0.032(3) 0.034(3) 0.027(3) -0.001(2) 0.003(2) 0.002(2)
C149 0.038(4) 0.094(6) 0.047(4) -0.031(4) -0.005(3) 0.007(3)
C150 0.061(4) 0.044(3) 0.037(3) 0.001(3) 0.019(3) 0.011(3)
C151 0.070(4) 0.050(4) 0.028(3) 0.003(3) -0.004(3) 0.003(3)
C152 0.034(3) 0.032(3) 0.030(3) 0.009(2) 0.006(2) -0.003(2)
C153 0.122(7) 0.055(4) 0.056(4) 0.015(4) 0.022(5) -0.031(5)
C154 0.074(5) 0.083(5) 0.082(5) 0.040(4) 0.048(4) 0.035(4)
C155 0.061(5) 0.122(7) 0.057(4) 0.051(5) -0.005(4) -0.023(5)
Rh2 0.0290(2) 0.0211(2) 0.0255(2) 0.00645(15) 0.0016(2) 0.0005(2)
C2 0.043(3) 0.029(3) 0.030(3) 0.011(2) 0.002(2) -0.005(2)
O2 0.089(3) 0.025(2) 0.043(2) 0.004(2) 0.015(2) -0.001(2)
P2 0.0238(6) 0.0205(6) 0.0253(6) 0.0051(5) 0.0014(5) 0.0023(5)
O201 0.029(2) 0.030(2) 0.040(2) 0.009(2) 0.005(2) -0.0001(15)
O202 0.028(2) 0.021(2) 0.027(2) 0.0068(13) 0.0013(14) 0.0001(13)
O203 0.024(2) 0.030(2) 0.024(2) 0.0089(14) 0.0047(13) 0.0088(14)
O204 0.020(2) 0.020(2) 0.032(2) 0.0040(14) 0.0018(14) 0.0027(13)
C201 0.021(2) 0.032(3) 0.033(3) 0.008(2) -0.005(2) 0.000(2)
C202 0.026(3) 0.022(2) 0.035(3) 0.006(2) -0.004(2) -0.003(2)
C203 0.034(3) 0.024(3) 0.036(3) -0.002(2) -0.006(2) 0.004(2)
C204 0.029(3) 0.024(3) 0.039(3) 0.008(2) -0.011(2) 0.000(2)
C205 0.029(3) 0.020(2) 0.039(3) 0.010(2) -0.007(2) 0.002(2)
C206 0.018(2) 0.025(2) 0.038(3) 0.001(2) -0.007(2) 0.002(2)
C207 0.042(3) 0.032(3) 0.033(3) 0.008(2) -0.007(2) 0.000(2)
C208 0.045(4) 0.080(5) 0.052(4) 0.030(4) -0.013(3) 0.000(3)
C209 0.085(5) 0.044(4) 0.038(3) 0.011(3) 0.003(3) 0.007(3)
C210 0.061(4) 0.043(3) 0.041(3) 0.016(3) -0.002(3) -0.006(3)
C211 0.043(3) 0.023(3) 0.038(3) 0.004(2) -0.004(2) -0.002(2)
C212 0.031(3) 0.021(2) 0.029(3) 0.007(2) 0.009(2) 0.005(2)
C213 0.026(3) 0.023(2) 0.030(3) 0.008(2) 0.008(2) 0.007(2)
C214 0.033(3) 0.029(3) 0.036(3) 0.012(2) 0.011(2) 0.009(2)
C215 0.036(3) 0.023(2) 0.037(3) 0.009(2) 0.015(2) 0.008(2)
C216 0.026(3) 0.027(3) 0.043(3) 0.009(2) 0.007(2) 0.001(2)
C217 0.028(3) 0.021(2) 0.034(3) 0.006(2) 0.001(2) 0.004(2)
C218 0.034(3) 0.031(3) 0.054(4) 0.021(3) 0.011(3) 0.005(2)
C219 0.055(4) 0.059(4) 0.056(4) 0.024(3) 0.020(3) -0.002(3)
C220 0.044(4) 0.035(3) 0.094(5) 0.030(3) 0.024(3) 0.012(3)
C221 0.043(4) 0.039(3) 0.077(5) 0.026(3) 0.013(3) 0.000(3)
C222 0.029(3) 0.024(2) 0.036(3) 0.011(2) 0.008(2) 0.006(2)
C223 0.021(2) 0.031(3) 0.027(2) 0.007(2) 0.003(2) 0.010(2)
C224 0.022(2) 0.034(3) 0.032(3) 0.004(2) -0.002(2) 0.008(2)
C225 0.031(3) 0.039(3) 0.034(3) 0.000(2) -0.004(2) 0.013(2)
C226 0.036(3) 0.048(3) 0.031(3) 0.008(2) 0.004(2) 0.019(3)
C227 0.031(3) 0.040(3) 0.036(3) 0.012(2) 0.006(2) 0.014(2)
C228 0.017(2) 0.033(3) 0.035(3) 0.008(2) 0.005(2) 0.007(2)
C229 0.070(5) 0.079(5) 0.031(3) 0.010(3) 0.005(3) 0.035(4)
C230 0.097(13) 0.125(17) 0.047(9) 0.013(9) 0.031(10) 0.060(13)
C231 0.097(13) 0.089(11) 0.031(6) 0.032(7) 0.011(7) 0.021(9)
C232 0.078(10) 0.075(9) 0.037(7) 0.006(6) -0.012(6) 0.013(7)
C504 0.061(10) 0.091(13) 0.037(8) 0.022(8) 0.015(7) 0.013(9)
C505 0.060(11) 0.092(13) 0.023(7) 0.012(7) 0.001(7) 0.036(10)
C506 0.088(15) 0.110(17) 0.024(8) 0.004(9) 0.006(10) 0.033(14)
C233 0.022(3) 0.031(3) 0.039(3) 0.004(2) -0.004(2) 0.002(2)
C234 0.028(3) 0.021(2) 0.027(2) 0.002(2) 0.003(2) 0.005(2)
C235 0.028(3) 0.024(2) 0.029(3) 0.004(2) 0.000(2) 0.005(2)
C236 0.031(3) 0.030(3) 0.036(3) 0.003(2) 0.000(2) 0.009(2)
C237 0.037(3) 0.026(3) 0.037(3) -0.001(2) -0.003(2) 0.007(2)
C238 0.028(3) 0.028(3) 0.029(3) -0.001(2) -0.001(2) 0.001(2)
C239 0.027(3) 0.025(2) 0.028(3) 0.002(2) -0.002(2) 0.004(2)
C240 0.038(3) 0.024(3) 0.063(4) -0.007(3) -0.008(3) 0.006(2)
C241 0.100(6) 0.041(4) 0.076(5) -0.021(4) 0.030(5) -0.004(4)
C242 0.097(7) 0.022(3) 0.213(12) -0.021(5) -0.068(7) 0.026(4)
C243 0.094(6) 0.034(4) 0.077(5) 0.013(3) 0.013(4) -0.005(4)
C244 0.025(3) 0.028(3) 0.043(3) 0.002(2) -0.003(2) 0.006(2)
O205 0.044(2) 0.030(2) 0.032(2) 0.009(2) 0.009(2) 0.002(2)
O206 0.039(2) 0.025(2) 0.026(2) 0.0043(14) 0.004(2) 0.0020(15)
C245 0.035(3) 0.038(3) 0.027(3) 0.012(2) 0.001(2) 0.002(2)
C246 0.040(3) 0.034(3) 0.031(3) 0.002(2) 0.004(2) 0.005(2)
C247 0.032(3) 0.030(3) 0.030(3) 0.005(2) -0.006(2) 0.005(2)
C248 0.048(3) 0.039(3) 0.036(3) 0.019(2) 0.012(3) 0.008(3)
C249 0.070(4) 0.052(4) 0.051(4) 0.038(3) 0.016(3) 0.013(3)
C250 0.051(4) 0.071(5) 0.074(5) 0.038(4) 0.013(4) -0.006(3)
C251 0.099(6) 0.069(5) 0.043(4) 0.025(3) 0.031(4) 0.013(4)
C252 0.047(3) 0.026(3) 0.035(3) -0.003(2) -0.004(2) 0.001(2)
C253 0.052(4) 0.034(3) 0.124(7) 0.000(4) 0.018(4) 0.014(3)
C254 0.085(5) 0.041(4) 0.045(4) -0.003(3) -0.017(3) -0.008(3)
C255 0.080(5) 0.033(3) 0.051(4) 0.009(3) 0.007(3) 0.005(3)
C301 0.045(4) 0.077(6) 0.133(8) 0.026(5) -0.004(5) 0.001(4)
Cl1 0.138(2) 0.072(2) 0.149(3) 0.019(2) 0.033(2) 0.021(2)
Cl2 0.0752(14) 0.0722(14) 0.164(3) 0.046(2) 0.049(2) 0.0196(11)
C302 0.044(4) 0.096(6) 0.055(4) 0.019(4) 0.003(3) 0.009(4)
Cl3 0.075(3) 0.062(3) 0.098(5) 0.001(3) -0.003(3) 0.003(3)
Cl4 0.071(4) 0.106(7) 0.106(6) 0.057(5) 0.035(4) 0.010(4)
C510 0.044(4) 0.096(6) 0.055(4) 0.019(4) 0.003(3) 0.009(4)
Cl3' 0.120(7) 0.138(8) 0.261(20) -0.094(9) -0.002(10) 0.061(6)
Cl4' 0.061(5) 0.068(4) 0.173(13) 0.006(6) 0.049(7) 0.025(3)
C303 0.186(12) 0.150(10) 0.275(17) -0.007(10) 0.112(12) 0.045(9)
Cl5 0.514(26) 0.985(51) 0.428(22) 0.024(26) -0.229(20) -0.210(30)
Cl6 0.508(26) 0.731(35) 0.546(26) 0.199(23) 0.047(20) -0.367(26)
Cl5' 0.186(12) 0.150(10) 0.275(17) -0.007(10) 0.112(12) 0.045(9)
Cl6' 0.044(7) 0.063(8) 0.052(7) -0.009(5) -0.002(5) 0.021(5)
C304 0.141(14) 0.152(14) 0.308(28) 0.111(17) 0.148(17) 0.054(11)
C305 0.073(6) 0.043(4) 0.113(7) -0.017(4) -0.006(5) 0.010(4)

loop_
_atom_site_label
_atom_site_type_symbol
_atom_site_fract_x
_atom_site_fract_y
_atom_site_fract_z
_atom_site_U_iso_or_equiv
_atom_site_thermal_displace_type
_atom_site_occupancy
_atom_site_calc_flag
_atom_site_refinement_flags
_atom_site_disorder_group
Rh1 Rh 0.85357(2) 1.09170(2) -0.15648(2) 0.02324(10) Uani 1 d . .
P1 P 0.91098(8) 1.17082(7) -0.21911(6) 0.0222(3) Uani 1 d . .
C1 C 0.9044(3) 1.1461(3) -0.0858(2) 0.0308(11) Uani 1 d . .
O1 O 0.9333(3) 1.1743(2) -0.0376(2) 0.0534(12) Uani 1 d . .
O101 O 1.1478(2) 1.1636(2) -0.2791(2) 0.0384(9) Uani 1 d . .
H101 H 1.1263(33) 1.2033(10) -0.2693(22) 0.058 Uiso 1 calc R .
O102 O 1.0032(2) 1.2254(2) -0.20386(15) 0.0260(7) Uani 1 d . .
O103 O 0.8422(2) 1.2305(2) -0.23147(15) 0.0235(7) Uani 1 d . .
O104 O 0.9225(2) 1.1324(2) -0.28742(15) 0.0254(7) Uani 1 d . .
C101 C 1.1132(3) 1.1074(3) -0.2425(3) 0.0316(11) Uani 1 d . .
C102 C 1.1262(3) 1.1154(3) -0.1777(3) 0.0338(12) Uani 1 d . .
C103 C 1.0956(3) 1.0554(3) -0.1441(3) 0.0371(13) Uani 1 d . .
H10B H 1.1049(3) 1.0602(3) -0.0994(3) 0.044 Uiso 1 calc R .
C104 C 1.0524(3) 0.9894(3) -0.1736(3) 0.0395(13) Uani 1 d . .
C105 C 1.0365(3) 0.9867(3) -0.2390(3) 0.0358(12) Uani 1 d . .
H10C H 1.0043(3) 0.9433(3) -0.2604(3) 0.043 Uiso 1 calc R .
C106 C 1.0660(3) 1.0449(3) -0.2743(3) 0.0315(11) Uani 1 d . .
C107 C 1.0236(4) 0.9227(4) -0.1362(3) 0.051(2) Uani 1 d . .
C108 C 0.9472(6) 0.8752(6) -0.1672(5) 0.129(5) Uani 1 d . .
H10D H 0.8993(6) 0.9057(6) -0.1760(5) 0.194 Uiso 1 calc R .
H10E H 0.9276(6) 0.8368(6) -0.1396(5) 0.194 Uiso 1 calc R .
H10F H 0.9637(6) 0.8514(6) -0.2070(5) 0.194 Uiso 1 calc R .
C109 C 0.9930(6) 0.9512(5) -0.0708(5) 0.098(3) Uani 1 d . .
H10G H 1.0416(6) 0.9836(5) -0.0473(5) 0.147 Uiso 1 calc R .
H10H H 0.9761(6) 0.9085(5) -0.0468(5) 0.147 Uiso 1 calc R .
H10I H 0.9423(6) 0.9792(5) -0.0775(5) 0.147 Uiso 1 calc R .
C110 C 1.1027(5) 0.8825(4) -0.1200(4) 0.079(3) Uani 1 d . .
H11A H 1.1506(5) 0.9183(4) -0.0995(4) 0.118 Uiso 1 calc R .
H11B H 1.1225(5) 0.8588(4) -0.1587(4) 0.118 Uiso 1 calc R .
H11C H 1.0864(5) 0.8443(4) -0.0914(4) 0.118 Uiso 1 calc R .
C111 C 1.1698(3) 1.1883(3) -0.1438(3) 0.0397(13) Uani 1 d . .
H11D H 1.2045(3) 1.2153(3) -0.1743(3) 0.048 Uiso 1 calc R .
H11E H 1.2122(3) 1.1761(3) -0.1101(3) 0.048 Uiso 1 calc R .
C112 C 1.0322(3) 1.2615(3) -0.1430(2) 0.0284(11) Uani 1 d . .
C113 C 0.9876(3) 1.3177(3) -0.1145(2) 0.0301(11) Uani 1 d . .
C114 C 1.0213(4) 1.3500(3) -0.0557(3) 0.0382(13) Uani 1 d . .
H11E H 0.9919(4) 1.3884(3) -0.0363(3) 0.046 Uiso 1 calc R .
C115 C 1.0960(4) 1.3294(3) -0.0234(3) 0.051(2) Uani 1 d . .
C116 C 1.1387(4) 1.2757(3) -0.0543(3) 0.0453(15) Uani 1 d . .
H11F H 1.1903(4) 1.2611(3) -0.0336(3) 0.054 Uiso 1 calc R .
C117 C 1.1105(3) 1.2414(3) -0.1141(3) 0.0337(12) Uani 1 d . .
C118 C 1.1265(6) 1.3645(4) 0.0432(4) 0.080(3) Uani 1 d . .
C119 C 1.0412(12) 1.3357(9) 0.0889(6) 0.130(7) Uani 0.77(2) d PD .
H11G H 0.9869(12) 1.3548(9) 0.0734(6) 0.195 Uiso 0.77(2) calc PR .
H11H H 1.0563(12) 1.3550(9) 0.1329(6) 0.195 Uiso 0.77(2) calc PR .
H11I H 1.0322(12) 1.2811(9) 0.0862(6) 0.195 Uiso 0.77(2) calc PR .
C120 C 1.1970(11) 1.3310(9) 0.0738(6) 0.133(8) Uani 0.77(2) d PD .
H12A H 1.1896(11) 1.2772(9) 0.0620(6) 0.200 Uiso 0.77(2) calc PR .
H12B H 1.1959(11) 1.3401(9) 0.1197(6) 0.200 Uiso 0.77(2) calc PR .
H12C H 1.2537(11) 1.3529(9) 0.0605(6) 0.200 Uiso 0.77(2) calc PR .
C121 C 1.1212(9) 1.4446(5) 0.0525(5) 0.079(4) Uani 0.77(2) d PD .
H12D H 1.0690(9) 1.4571(5) 0.0280(5) 0.119 Uiso 0.77(2) calc PR .
H12E H 1.1743(9) 1.4717(5) 0.0382(5) 0.119 Uiso 0.77(2) calc PR .
H12F H 1.1165(9) 1.4588(5) 0.0974(5) 0.119 Uiso 0.77(2) calc PR .
C501 C 1.1212(15) 1.3124(17) 0.0863(15) 0.055(9) Uiso 0.23(2) d PD 2
H50A H 1.0592(15) 1.2995(17) 0.0946(15) 0.083 Uiso 0.23(2) calc PR 2
H50B H 1.1549(15) 1.3326(17) 0.1257(15) 0.083 Uiso 0.23(2) calc PR 2
H50C H 1.1456(15) 1.2676(17) 0.0696(15) 0.083 Uiso 0.23(2) calc PR 2
C502 C 1.2004(26) 1.4211(34) 0.0359(28) 0.148(25) Uiso 0.23(2) d PD 2
H50D H 1.1852(26) 1.4507(34) 0.0009(28) 0.222 Uiso 0.23(2) calc PR 2
H50E H 1.2530(26) 1.3967(34) 0.0268(28) 0.222 Uiso 0.23(2) calc PR 2
H50F H 1.2125(26) 1.4539(34) 0.0749(28) 0.222 Uiso 0.23(2) calc PR 2
C503 C 1.0561(35) 1.4044(23) 0.0719(36) 0.196(35) Uiso 0.23(2) d PD 2
H50G H 1.0460(35) 1.4475(23) 0.0483(36) 0.294 Uiso 0.23(2) calc PR 2
H50H H 1.0747(35) 1.4214(23) 0.1159(36) 0.294 Uiso 0.23(2) calc PR 2
H50I H 1.0013(35) 1.3705(23) 0.0702(36) 0.294 Uiso 0.23(2) calc PR 2
C122 C 0.9029(3) 1.3450(3) -0.1408(2) 0.0301(11) Uani 1 d . .
H12G H 0.8529(3) 1.3079(3) -0.1332(2) 0.036 Uiso 1 calc R .
H12H H 0.8949(3) 1.3920(3) -0.1159(2) 0.036 Uiso 1 calc R .
C123 C 0.8668(3) 1.3003(3) -0.2538(2) 0.0230(10) Uani 1 d . .
C124 C 0.8554(3) 1.3074(3) -0.3181(2) 0.0242(10) Uani 1 d . .
C125 C 0.8707(3) 1.3792(3) -0.3376(2) 0.0303(11) Uani 1 d . .
H12H H 0.8624(3) 1.3861(3) -0.3813(2) 0.036 Uiso 1 calc R .
C126 C 0.8977(3) 1.4408(3) -0.2956(3) 0.0326(12) Uani 1 d . .
C127 C 0.9122(3) 1.4295(3) -0.2314(2) 0.0315(11) Uani 1 d . .
H12I H 0.9336(3) 1.4707(3) -0.2021(2) 0.038 Uiso 1 calc R .
C128 C 0.8957(3) 1.3591(3) -0.2099(2) 0.0252(10) Uani 1 d . .
C129 C 0.9112(4) 1.5216(3) -0.3165(3) 0.0429(14) Uani 1 d . .
C130 C 1.0052(5) 1.5568(4) -0.2961(4) 0.066(2) Uani 1 d . .
H13A H 1.0159(5) 1.5559(4) -0.2504(4) 0.099 Uiso 1 calc R .
H13B H 1.0124(5) 1.6085(4) -0.3073(4) 0.099 Uiso 1 calc R .
H13C H 1.0474(5) 1.5286(4) -0.3177(4) 0.099 Uiso 1 calc R .
C131 C 0.8940(6) 1.5228(4) -0.3879(3) 0.066(2) Uani 1 d . .
H13D H 0.8337(6) 1.5002(4) -0.4008(3) 0.100 Uiso 1 calc R .
H13E H 0.9362(6) 1.4946(4) -0.4095(3) 0.100 Uiso 1 calc R .
H13F H 0.9012(6) 1.5745(4) -0.3992(3) 0.100 Uiso 1 calc R .
C132 C 0.8445(5) 1.5670(3) -0.2834(3) 0.059(2) Uani 1 d . .
H13G H 0.7842(5) 1.5444(3) -0.2965(3) 0.088 Uiso 1 calc R .
H13H H 0.8520(5) 1.6184(3) -0.2953(3) 0.088 Uiso 1 calc R .
H13I H 0.8549(5) 1.5669(3) -0.2376(3) 0.088 Uiso 1 calc R .
C133 C 0.8277(3) 1.2385(3) -0.3625(2) 0.0263(10) Uani 1 d . .
H13J H 0.7947(3) 1.2528(3) -0.4003(2) 0.032 Uiso 1 calc R .
H13K H 0.7873(3) 1.2035(3) -0.3413(2) 0.032 Uiso 1 calc R .
C134 C 0.9477(3) 1.1494(3) -0.3476(2) 0.0263(10) Uani 1 d . .
C135 C 1.0099(3) 1.1068(3) -0.3738(2) 0.0289(11) Uani 1 d . .
C136 C 1.0358(3) 1.1212(3) -0.4336(2) 0.0345(12) Uani 1 d . .
H13L H 1.0802(3) 1.0944(3) -0.4507(2) 0.041 Uiso 1 calc R .
C137 C 0.9996(3) 1.1731(3) -0.4695(3) 0.0354(12) Uani 1 d . .
C138 C 0.9329(3) 1.2099(3) -0.4435(2) 0.0314(11) Uani 1 d . .
H13M H 0.9052(3) 1.2439(3) -0.4677(2) 0.038 Uiso 1 calc R .
C139 C 0.9051(3) 1.1990(3) -0.3831(2) 0.0246(10) Uani 1 d . .
C140 C 1.0268(4) 1.1881(4) -0.5362(3) 0.051(2) Uani 1 d . .
C141 C 1.0571(6) 1.2704(4) -0.5395(4) 0.085(3) Uani 1 d . .
H14A H 1.0098(6) 1.2999(4) -0.5274(4) 0.127 Uiso 1 calc R .
H14B H 1.0716(6) 1.2793(4) -0.5826(4) 0.127 Uiso 1 calc R .
H14C H 1.1096(6) 1.2850(4) -0.5105(4) 0.127 Uiso 1 calc R .
C142 C 1.1010(5) 1.1432(5) -0.5550(4) 0.079(3) Uani 1 d . .
H14D H 1.0822(5) 1.0900(5) -0.5531(4) 0.119 Uiso 1 calc R .
H14E H 1.1533(5) 1.1581(5) -0.5260(4) 0.119 Uiso 1 calc R .
H14F H 1.1153(5) 1.1525(5) -0.5982(4) 0.119 Uiso 1 calc R .
C143 C 0.9461(5) 1.1647(5) -0.5842(3) 0.068(2) Uani 1 d . .
H14G H 0.9263(5) 1.1117(5) -0.5822(3) 0.102 Uiso 1 calc R .
H14H H 0.9629(5) 1.1734(5) -0.6269(3) 0.102 Uiso 1 calc R .
H14I H 0.8981(5) 1.1942(5) -0.5737(3) 0.102 Uiso 1 calc R .
C144 C 1.0445(4) 1.0406(3) -0.3444(3) 0.0374(13) Uani 1 d . .
H14J H 1.0002(4) 0.9967(3) -0.3557(3) 0.045 Uiso 1 calc R .
H14K H 1.0987(4) 1.0303(3) -0.3651(3) 0.045 Uiso 1 calc R .
O105 O 0.8010(2) 1.0243(2) -0.23339(15) 0.0273(7) Uani 1 d . .
O106 O 0.7826(2) 1.0227(2) -0.10052(15) 0.0294(8) Uani 1 d . .
C145 C 0.7457(3) 0.9653(3) -0.2349(2) 0.0273(10) Uani 1 d . .
C146 C 0.7092(3) 0.9368(3) -0.1818(2) 0.0302(11) Uani 1 d . .
H14K H 0.6667(3) 0.8942(3) -0.1893(2) 0.036 Uiso 1 calc R .
C147 C 0.7292(3) 0.9647(3) -0.1188(2) 0.0247(10) Uani 1 d . .
C148 C 0.7212(3) 0.9251(3) -0.3004(2) 0.0313(11) Uani 1 d . .
C149 C 0.6212(4) 0.9138(4) -0.3143(3) 0.062(2) Uani 1 d . .
H14L H 0.6069(4) 0.8880(4) -0.3564(3) 0.093 Uiso 1 calc R .
H14M H 0.5983(4) 0.9624(4) -0.3127(3) 0.093 Uiso 1 calc R .
H14N H 0.5942(4) 0.8839(4) -0.2828(3) 0.093 Uiso 1 calc R .
C150 C 0.7576(4) 0.8493(3) -0.3023(3) 0.0464(15) Uani 1 d . .
H15A H 0.8218(4) 0.8570(3) -0.2933(3) 0.070 Uiso 1 calc R .
H15B H 0.7435(4) 0.8231(3) -0.3442(3) 0.070 Uiso 1 calc R .
H15C H 0.7308(4) 0.8195(3) -0.2705(3) 0.070 Uiso 1 calc R .
C151 C 0.7640(5) 0.9708(4) -0.3507(3) 0.050(2) Uani 1 d . .
H15D H 0.8282(5) 0.9779(4) -0.3416(3) 0.075 Uiso 1 calc R .
H15E H 0.7414(5) 1.0194(4) -0.3499(3) 0.075 Uiso 1 calc R .
H15F H 0.7497(5) 0.9441(4) -0.3924(3) 0.075 Uiso 1 calc R .
C152 C 0.6853(3) 0.9260(3) -0.0647(2) 0.0318(11) Uani 1 d . .
C153 C 0.6429(6) 0.8479(4) -0.0840(3) 0.079(3) Uani 1 d . .
H15G H 0.5994(6) 0.8487(4) -0.1197(3) 0.119 Uiso 1 calc R .
H15H H 0.6135(6) 0.8277(4) -0.0485(3) 0.119 Uiso 1 calc R .
H15I H 0.6883(6) 0.8165(4) -0.0965(3) 0.119 Uiso 1 calc R .
C154 C 0.6141(5) 0.9738(4) -0.0438(4) 0.074(2) Uani 1 d . .
H15J H 0.6410(5) 1.0248(4) -0.0311(4) 0.111 Uiso 1 calc R .
H15K H 0.5861(5) 0.9528(4) -0.0080(4) 0.111 Uiso 1 calc R .
H15L H 0.5695(5) 0.9745(4) -0.0788(4) 0.111 Uiso 1 calc R .
C155 C 0.7526(5) 0.9262(5) -0.0097(3) 0.080(3) Uani 1 d . .
H15M H 0.7796(5) 0.9773(5) 0.0024(3) 0.121 Uiso 1 calc R .
H15N H 0.7985(5) 0.8951(5) -0.0218(3) 0.121 Uiso 1 calc R .
H15O H 0.7236(5) 0.9063(5) 0.0262(3) 0.121 Uiso 1 calc R .
Rh2 Rh 0.61627(3) 1.32107(2) 0.59370(2) 0.02515(10) Uani 1 d . .
C2 C 0.6209(4) 1.4176(3) 0.6247(2) 0.0344(12) Uani 1 d . .
O2 O 0.6276(3) 1.4809(2) 0.6392(2) 0.0526(11) Uani 1 d . .
P2 P 0.57076(8) 1.27778(7) 0.68042(6) 0.0231(3) Uani 1 d . .
O201 O 0.3192(2) 1.2433(2) 0.7162(2) 0.0331(8) Uani 1 d . .
H201 H 0.2802(29) 1.2066(21) 0.7121(2) 0.050 Uiso 1 calc R .
O202 O 0.5180(2) 1.1965(2) 0.66778(15) 0.0253(7) Uani 1 d . .
O203 O 0.6568(2) 1.2664(2) 0.72515(15) 0.0252(7) Uani 1 d . .
O204 O 0.5129(2) 1.3195(2) 0.73008(15) 0.0240(7) Uani 1 d . .
C201 C 0.3396(3) 1.2642(3) 0.6571(2) 0.0289(11) Uani 1 d . .
C202 C 0.3496(3) 1.2118(3) 0.6079(2) 0.0282(11) Uani 1 d . .
C203 C 0.3674(3) 1.2362(3) 0.5485(2) 0.0319(11) Uani 1 d . .
H20B H 0.3719(3) 1.2001(3) 0.5144(2) 0.038 Uiso 1 calc R .
C204 C 0.3787(3) 1.3112(3) 0.5380(2) 0.0313(12) Uani 1 d . .
C205 C 0.3754(3) 1.3622(3) 0.5903(2) 0.0293(11) Uani 1 d . .
H20C H 0.3863(3) 1.4139(3) 0.5850(2) 0.035 Uiso 1 calc R .
C206 C 0.3570(3) 1.3403(3) 0.6494(2) 0.0275(11) Uani 1 d . .
C207 C 0.3931(4) 1.3368(3) 0.4719(2) 0.0362(12) Uani 1 d . .
C208 C 0.3021(4) 1.3441(4) 0.4386(3) 0.059(2) Uani 1 d . .
H20D H 0.2650(4) 1.2962(4) 0.4366(3) 0.089 Uiso 1 calc R .
H20E H 0.3098(4) 1.3585(4) 0.3957(3) 0.089 Uiso 1 calc R .
H20F H 0.2736(4) 1.3822(4) 0.4623(3) 0.089 Uiso 1 calc R .
C209 C 0.4400(5) 1.2809(3) 0.4324(3) 0.056(2) Uani 1 d . .
H20G H 0.4055(5) 1.2317(3) 0.4294(3) 0.084 Uiso 1 calc R .
H20H H 0.4988(5) 1.2777(3) 0.4525(3) 0.084 Uiso 1 calc R .
H20I H 0.4458(5) 1.2974(3) 0.3899(3) 0.084 Uiso 1 calc R .
C210 C 0.4502(4) 1.4118(3) 0.4746(3) 0.049(2) Uani 1 d . .
H21A H 0.4225(4) 1.4494(3) 0.4995(3) 0.073 Uiso 1 calc R .
H21B H 0.4558(4) 1.4269(3) 0.4317(3) 0.073 Uiso 1 calc R .
H21C H 0.5088(4) 1.4072(3) 0.4943(3) 0.073 Uiso 1 calc R .
C211 C 0.3444(4) 1.1297(3) 0.6178(3) 0.0354(12) Uani 1 d . .
H21D H 0.3664(4) 1.1039(3) 0.5803(3) 0.043 Uiso 1 calc R .
H21E H 0.2814(4) 1.1107(3) 0.6191(3) 0.043 Uiso 1 calc R .
C212 C 0.4792(3) 1.1371(3) 0.6994(2) 0.0263(10) Uani 1 d . .
C213 C 0.5265(3) 1.1035(3) 0.7465(2) 0.0257(10) Uani 1 d . .
C214 C 0.4827(3) 1.0426(3) 0.7723(2) 0.0313(11) Uani 1 d . .
H21E H 0.5134(3) 1.0202(3) 0.8047(2) 0.038 Uiso 1 calc R .
C215 C 0.3963(3) 1.0126(3) 0.7531(2) 0.0311(11) Uani 1 d . .
C216 C 0.3541(3) 1.0454(3) 0.7046(2) 0.0317(11) Uani 1 d . .
H21F H 0.2956(3) 1.0255(3) 0.6899(2) 0.038 Uiso 1 calc R .
C217 C 0.3943(3) 1.1069(3) 0.6763(2) 0.0272(10) Uani 1 d . .
C218 C 0.3521(4) 0.9452(3) 0.7841(3) 0.0387(13) Uani 1 d . .
C219 C 0.3394(4) 0.9684(4) 0.8521(3) 0.056(2) Uani 1 d . .
H21G H 0.3965(4) 0.9879(4) 0.8739(3) 0.083 Uiso 1 calc R .
H21H H 0.3140(4) 0.9252(4) 0.8726(3) 0.083 Uiso 1 calc R .
H21I H 0.2993(4) 1.0072(4) 0.8540(3) 0.083 Uiso 1 calc R .
C220 C 0.4121(4) 0.8814(3) 0.7811(4) 0.055(2) Uani 1 d . .
H22A H 0.4204(4) 0.8663(3) 0.7369(4) 0.083 Uiso 1 calc R .
H22B H 0.3844(4) 0.8388(3) 0.8011(4) 0.083 Uiso 1 calc R .
H22C H 0.4696(4) 0.8989(3) 0.8034(4) 0.083 Uiso 1 calc R .
C221 C 0.2638(4) 0.9147(3) 0.7494(3) 0.052(2) Uani 1 d . .
H22D H 0.2727(4) 0.8998(3) 0.7053(3) 0.078 Uiso 1 calc R .
H22E H 0.2236(4) 0.9534(3) 0.7511(3) 0.078 Uiso 1 calc R .
H22F H 0.2382(4) 0.8714(3) 0.7696(3) 0.078 Uiso 1 calc R .
C222 C 0.6234(3) 1.1252(3) 0.7682(2) 0.0287(11) Uani 1 d . .
H22G H 0.6460(3) 1.0829(3) 0.7884(2) 0.034 Uiso 1 calc R .
H22H H 0.6569(3) 1.1336(3) 0.7306(2) 0.034 Uiso 1 calc R .
C223 C 0.6533(3) 1.2630(3) 0.7904(2) 0.0254(10) Uani 1 d . .
C224 C 0.6676(3) 1.3295(3) 0.8279(2) 0.0289(11) Uani 1 d . .
C225 C 0.6712(3) 1.3252(3) 0.8932(2) 0.0344(12) Uani 1 d . .
H22I H 0.6790(3) 1.3702(3) 0.9200(2) 0.041 Uiso 1 calc R .
C226 C 0.6637(4) 1.2571(3) 0.9204(2) 0.0370(13) Uani 1 d . .
C227 C 0.6481(3) 1.1921(3) 0.8795(2) 0.0342(12) Uani 1 d . .
H22J H 0.6419(3) 1.1452(3) 0.8968(2) 0.041 Uiso 1 calc R .
C228 C 0.6416(3) 1.1942(3) 0.8141(2) 0.0276(11) Uani 1 d . .
C229 C 0.6725(5) 1.2544(4) 0.9924(3) 0.058(2) Uani 1 d . .
C230 C 0.6078(13) 1.2979(12) 1.0219(7) 0.085(6) Uani 0.559(12) d P 1
H23A H 0.6098(13) 1.3467(12) 1.0046(7) 0.127 Uiso 0.559(12) calc PR 1
H23B H 0.6219(13) 1.3049(12) 1.0676(7) 0.127 Uiso 0.559(12) calc PR 1
H23C H 0.5484(13) 1.2712(12) 1.0131(7) 0.127 Uiso 0.559(12) calc PR 1
C231 C 0.6772(12) 1.1803(8) 1.0133(6) 0.070(5) Uani 0.559(12) d P 1
H23D H 0.7220(12) 1.1561(8) 0.9909(6) 0.105 Uiso 0.559(12) calc PR 1
H23E H 0.6196(12) 1.1505(8) 1.0043(6) 0.105 Uiso 0.559(12) calc PR 1
H23F H 0.6931(12) 1.1842(8) 1.0588(6) 0.105 Uiso 0.559(12) calc PR 1
C232 C 0.7716(9) 1.3018(8) 1.0145(5) 0.064(4) Uani 0.559(12) d P 1
H23G H 0.7728(9) 1.3527(8) 1.0017(5) 0.096 Uiso 0.559(12) calc PR 1
H23H H 0.8177(9) 1.2770(8) 0.9943(5) 0.096 Uiso 0.559(12) calc PR 1
H23I H 0.7822(9) 1.3035(8) 1.0605(5) 0.096 Uiso 0.559(12) calc PR 1
C504 C 0.5794(11) 1.2025(10) 1.0112(7) 0.061(5) Uani 0.441(12) d P 2
H50J H 0.5744(11) 1.1531(10) 0.9881(7) 0.092 Uiso 0.441(12) calc PR 2
H50K H 0.5276(11) 1.2274(10) 0.9996(7) 0.092 Uiso 0.441(12) calc PR 2
H50L H 0.5827(11) 1.1970(10) 1.0567(7) 0.092 Uiso 0.441(12) calc PR 2
C505 C 0.7450(12) 1.2090(11) 1.0108(6) 0.056(5) Uani 0.441(12) d P 2
H50M H 0.7407(12) 1.1635(11) 0.9823(6) 0.084 Uiso 0.441(12) calc PR 2
H50N H 0.7394(12) 1.1958(11) 1.0543(6) 0.084 Uiso 0.441(12) calc PR 2
H50O H 0.8023(12) 1.2382(11) 1.0080(6) 0.084 Uiso 0.441(12) calc PR 2
C506 C 0.6693(16) 1.3248(13) 1.0305(8) 0.072(6) Uani 0.441(12) d P 2
H50P H 0.6196(16) 1.3496(13) 1.0143(8) 0.109 Uiso 0.441(12) calc PR 2
H50Q H 0.7245(16) 1.3572(13) 1.0282(8) 0.109 Uiso 0.441(12) calc PR 2
H50R H 0.6616(16) 1.3148(13) 1.0745(8) 0.109 Uiso 0.441(12) calc PR 2
C233 C 0.6810(3) 1.4021(3) 0.7974(3) 0.0310(11) Uani 1 d . .
H23J H 0.7137(3) 1.3938(3) 0.7593(3) 0.037 Uiso 1 calc R .
H23K H 0.7187(3) 1.4388(3) 0.8271(3) 0.037 Uiso 1 calc R .
C234 C 0.5207(3) 1.3980(3) 0.7461(2) 0.0250(10) Uani 1 d . .
C235 C 0.4474(3) 1.4349(3) 0.7316(2) 0.0268(10) Uani 1 d . .
C236 C 0.4543(3) 1.5120(3) 0.7461(2) 0.0322(11) Uani 1 d . .
H23L H 0.4050(3) 1.5374(3) 0.7353(2) 0.039 Uiso 1 calc R .
C237 C 0.5297(4) 1.5532(3) 0.7755(2) 0.0332(12) Uani 1 d . .
C238 C 0.5993(3) 1.5130(3) 0.7926(2) 0.0292(11) Uani 1 d . .
H23M H 0.6506(3) 1.5390(3) 0.8149(2) 0.035 Uiso 1 calc R .
C239 C 0.5971(3) 1.4363(3) 0.7783(2) 0.0270(10) Uani 1 d . .
C240 C 0.5373(4) 1.6375(3) 0.7931(3) 0.0428(14) Uani 1 d . .
C241 C 0.5409(6) 1.6513(4) 0.8651(4) 0.073(2) Uani 1 d . .
H24A H 0.5910(6) 1.6292(4) 0.8839(4) 0.110 Uiso 1 calc R .
H24B H 0.4860(6) 1.6285(4) 0.8805(4) 0.110 Uiso 1 calc R .
H24C H 0.5478(6) 1.7051(4) 0.8771(4) 0.110 Uiso 1 calc R .
C242 C 0.4592(6) 1.6720(4) 0.7638(6) 0.114(4) Uani 1 d . .
H24D H 0.4570(6) 1.6632(4) 0.7177(6) 0.171 Uiso 1 calc R .
H24E H 0.4662(6) 1.7258(4) 0.7757(6) 0.171 Uiso 1 calc R .
H24F H 0.4043(6) 1.6492(4) 0.7792(6) 0.171 Uiso 1 calc R .
C243 C 0.6233(5) 1.6749(4) 0.7699(4) 0.069(2) Uani 1 d . .
H24G H 0.6737(5) 1.6529(4) 0.7885(4) 0.103 Uiso 1 calc R .
H24H H 0.6293(5) 1.7284(4) 0.7826(4) 0.103 Uiso 1 calc R .
H24I H 0.6216(5) 1.6670(4) 0.7238(4) 0.103 Uiso 1 calc R .
C244 C 0.3573(3) 1.3966(3) 0.7060(3) 0.0323(12) Uani 1 d . .
H24J H 0.3297(3) 1.3709(3) 0.7404(3) 0.039 Uiso 1 calc R .
H24K H 0.3198(3) 1.4353(3) 0.6943(3) 0.039 Uiso 1 calc R .
O205 O 0.6741(2) 1.3575(2) 0.5152(2) 0.0350(8) Uani 1 d . .
O206 O 0.6156(2) 1.2142(2) 0.5553(2) 0.0301(8) Uani 1 d . .
C245 C 0.6987(3) 1.3175(3) 0.4697(2) 0.0330(12) Uani 1 d . .
C246 C 0.6901(4) 1.2395(3) 0.4634(2) 0.0349(12) Uani 1 d . .
H24L H 0.7144(4) 1.2163(3) 0.4280(2) 0.042 Uiso 1 calc R .
C247 C 0.6485(3) 1.1926(3) 0.5049(2) 0.0310(11) Uani 1 d . .
C248 C 0.7455(4) 1.3629(3) 0.4199(3) 0.0398(13) Uani 1 d . .
C249 C 0.6885(5) 1.4250(4) 0.4035(3) 0.055(2) Uani 1 d . .
H24M H 0.6312(5) 1.4025(4) 0.3838(3) 0.082 Uiso 1 calc R .
H24N H 0.7185(5) 1.4564(4) 0.3741(3) 0.082 Uiso 1 calc R .
H24O H 0.6797(5) 1.4554(4) 0.4421(3) 0.082 Uiso 1 calc R .
C250 C 0.8347(4) 1.3977(4) 0.4505(4) 0.064(2) Uani 1 d . .
H25A H 0.8260(4) 1.4274(4) 0.4896(4) 0.096 Uiso 1 calc R .
H25B H 0.8642(4) 1.4299(4) 0.4215(4) 0.096 Uiso 1 calc R .
H25C H 0.8713(4) 1.3582(4) 0.4602(4) 0.096 Uiso 1 calc R .
C251 C 0.7588(6) 1.3166(4) 0.3589(3) 0.068(2) Uani 1 d . .
H25D H 0.7014(6) 1.2943(4) 0.3393(3) 0.102 Uiso 1 calc R .
H25E H 0.7954(6) 1.2770(4) 0.3685(3) 0.102 Uiso 1 calc R .
H25F H 0.7883(6) 1.3487(4) 0.3298(3) 0.102 Uiso 1 calc R .
C252 C 0.6400(4) 1.1072(3) 0.4891(3) 0.0367(12) Uani 1 d . .
C253 C 0.7308(5) 1.0808(4) 0.4807(4) 0.069(2) Uani 1 d . .
H25G H 0.7582(5) 1.1055(4) 0.4464(4) 0.104 Uiso 1 calc R .
H25H H 0.7240(5) 1.0267(4) 0.4705(4) 0.104 Uiso 1 calc R .
H25I H 0.7683(5) 1.0933(4) 0.5200(4) 0.104 Uiso 1 calc R .
C254 C 0.5798(5) 1.0873(4) 0.4286(3) 0.059(2) Uani 1 d . .
H25J H 0.6061(5) 1.1120(4) 0.3938(3) 0.089 Uiso 1 calc R .
H25K H 0.5219(5) 1.1041(4) 0.4348(3) 0.089 Uiso 1 calc R .
H25L H 0.5730(5) 1.0332(4) 0.4186(3) 0.089 Uiso 1 calc R .
C255 C 0.5980(5) 1.0683(3) 0.5427(3) 0.054(2) Uani 1 d . .
H25M H 0.6360(5) 1.0806(3) 0.5817(3) 0.082 Uiso 1 calc R .
H25N H 0.5912(5) 1.0143(3) 0.5322(3) 0.082 Uiso 1 calc R .
H25O H 0.5400(5) 1.0852(3) 0.5485(3) 0.082 Uiso 1 calc R .
C301 C 0.8790(5) 1.6700(5) -0.6340(5) 0.085(3) Uani 1 d . .
H30A H 0.9322(5) 1.7033(5) -0.6168(5) 0.102 Uiso 1 calc R .
H30B H 0.8268(5) 1.6962(5) -0.6253(5) 0.102 Uiso 1 calc R .
Cl1 Cl 0.8732(2) 1.59141(14) -0.5959(2) 0.1175(10) Uani 1 d . .
Cl2 Cl 0.8832(2) 1.65407(13) -0.71585(15) 0.0994(8) Uani 1 d . .
C302 C 0.5708(5) 0.7467(5) 0.1428(3) 0.064(2) Uani 0.52(3) d P 1
H30C H 0.5912(5) 0.7632(5) 0.1872(3) 0.077 Uiso 0.52(3) calc PR 1
H30D H 0.5068(5) 0.7297(5) 0.1416(3) 0.077 Uiso 0.52(3) calc PR 1
Cl3 Cl 0.6233(5) 0.6756(4) 0.1190(4) 0.079(3) Uani 0.52(3) d P 1
Cl4 Cl 0.5862(8) 0.8232(8) 0.0972(6) 0.091(3) Uani 0.52(3) d P 1
C510 C 0.5708(5) 0.7467(5) 0.1428(3) 0.064(2) Uani 0.48(3) d P 2
H51A H 0.5057(10) 0.7390(7) 0.1433(17) 0.077 Uiso 0.48(3) calc PR 2
H51B H 0.5964(10) 0.7421(7) 0.1860(17) 0.077 Uiso 0.48(3) calc PR 2
Cl3' Cl 0.6075(10) 0.6750(7) 0.0881(17) 0.176(7) Uani 0.48(3) d P 2
Cl4' Cl 0.6016(9) 0.8326(7) 0.1216(12) 0.098(5) Uani 0.48(3) d P 2
C303 C 0.7263(8) 1.5011(7) -0.8523(8) 0.199(7) Uani 0.851(8) d PD 1
H30E H 0.6851(8) 1.4859(7) -0.8900(8) 0.239 Uiso 0.851(8) calc PR 1
H30F H 0.7021(8) 1.5359(7) -0.8216(8) 0.239 Uiso 0.851(8) calc PR 1
Cl5 Cl 0.7851(12) 1.4184(13) -0.8152(8) 0.677(19) Uani 0.851(8) d PD 1
Cl6 Cl 0.8322(12) 1.5239(12) -0.8670(9) 0.619(17) Uani 0.851(8) d PD 1
C511 C 0.8210(15) 1.5397(14) -0.8842(14) 0.017(7) Uiso 0.149(8) d PD 2
H51C H 0.8489(15) 1.5838(14) -0.8569(14) 0.021 Uiso 0.149(8) calc PR 2
H51D H 0.8064(15) 1.5555(14) -0.9267(14) 0.021 Uiso 0.149(8) calc PR 2
Cl5' Cl 0.7263(8) 1.5011(7) -0.8523(8) 0.199(7) Uani 0.149(8) d PD 2
Cl6' Cl 0.8935(7) 1.4693(7) -0.8886(5) 0.053(5) Uani 0.149(8) d PD 2
C304 C 0.5352(10) 1.4969(9) 0.9648(11) 0.187(10) Uani 1 d D .
C305 C 0.6251(6) 1.5149(4) 0.9786(4) 0.078(2) Uani 1 d D .
C306 C 0.5427(21) 1.5069(29) 1.0088(19) 0.176(20) Uiso 0.50 d PD .

loop_
_atom_type_symbol
_atom_type_description
_atom_type_scat_dispersion_real
_atom_type_scat_dispersion_imag
_atom_type_scat_source
C C 0.0033 0.0016 'International Tables Vol C Tables 4.2.6.8 and 6.1.1.4'
H H 0.0000 0.0000 'International Tables Vol C Tables 4.2.6.8 and 6.1.1.4'
O O 0.0106 0.0060 'International Tables Vol C Tables 4.2.6.8 and 6.1.1.4'
P P 0.1023 0.0942 'International Tables Vol C Tables 4.2.6.8 and 6.1.1.4'
Rh Rh -1.1178 0.9187 'International Tables Vol C Tables 4.2.6.8 and 6.1.1.4'
Cl Cl 0.1484 0.1585 'International Tables Vol C Tables 4.2.6.8 and 6.1.1.4'

loop_
_geom_angle_atom_site_label_1
_geom_angle_atom_site_label_2
_geom_angle_atom_site_label_3
_geom_angle
_geom_angle_site_symmetry_1
_geom_angle_site_symmetry_3
_geom_angle_publ_flag
C1 Rh1 O105 175.8(2) . . ?
C1 Rh1 O106 89.4(2) . . ?
O105 Rh1 O106 88.70(13) . . ?
C1 Rh1 P1 93.05(15) . . ?
O105 Rh1 P1 89.36(10) . . ?
O106 Rh1 P1 171.88(10) . . ?
O104 P1 O103 104.5(2) . . ?
O104 P1 O102 102.7(2) . . ?
O103 P1 O102 101.2(2) . . ?
O104 P1 Rh1 112.31(13) . . ?
O103 P1 Rh1 108.28(12) . . ?
O102 P1 Rh1 125.58(13) . . ?
O1 C1 Rh1 172.7(4) . . ?
C112 O102 P1 124.1(3) . . ?
C123 O103 P1 123.0(3) . . ?
C134 O104 P1 141.6(3) . . ?
C102 C101 C106 122.0(5) . . ?
C102 C101 O101 120.7(5) . . ?
C106 C101 O101 117.2(5) . . ?
C101 C102 C103 118.0(5) . . ?
C101 C102 C111 120.7(5) . . ?
C103 C102 C111 121.3(5) . . ?
C104 C103 C102 122.6(5) . . ?
C103 C104 C105 116.5(5) . . ?
C103 C104 C107 121.8(5) . . ?
C105 C104 C107 121.7(5) . . ?
C106 C105 C104 122.8(5) . . ?
C101 C106 C105 117.9(5) . . ?
C101 C106 C144 121.2(5) . . ?
C105 C106 C144 120.9(5) . . ?
C108 C107 C110 114.9(7) . . ?
C108 C107 C104 112.6(5) . . ?
C110 C107 C104 109.4(5) . . ?
C108 C107 C109 105.2(7) . . ?
C110 C107 C109 104.6(6) . . ?
C104 C107 C109 109.7(6) . . ?
C102 C111 C117 117.8(4) . . ?
C113 C112 C117 121.1(5) . . ?
C113 C112 O102 121.8(4) . . ?
C117 C112 O102 117.0(4) . . ?
C114 C113 C112 117.6(5) . . ?
C114 C113 C122 116.0(5) . . ?
C112 C113 C122 126.4(4) . . ?
C113 C114 C115 123.7(5) . . ?
C116 C115 C114 116.4(5) . . ?
C116 C115 C118 122.8(5) . . ?
C114 C115 C118 120.9(6) . . ?
C115 C116 C117 123.7(5) . . ?
C116 C117 C112 117.4(5) . . ?
C116 C117 C111 116.9(5) . . ?
C112 C117 C111 125.6(5) . . ?
C501 C118 C120 51.7(9) . . ?
C501 C118 C121 129.1(15) . . ?
C120 C118 C121 121.2(9) . . ?
C501 C118 C502 127.9(26) . . ?
C120 C118 C502 80.4(22) . . ?
C121 C118 C502 56.4(15) . . ?
C501 C118 C503 92.2(20) . . ?
C120 C118 C503 129.2(30) . . ?
C121 C118 C503 51.2(9) . . ?
C502 C118 C503 106.7(20) . . ?
C501 C118 C115 111.2(15) . . ?
C120 C118 C115 114.6(7) . . ?
C121 C118 C115 114.5(6) . . ?
C502 C118 C115 106.2(25) . . ?
C503 C118 C115 111.3(31) . . ?
C501 C118 C119 49.4(9) . . ?
C120 C118 C119 99.7(10) . . ?
C121 C118 C119 97.6(9) . . ?
C502 C118 C119 146.3(22) . . ?
C503 C118 C119 47.6(9) . . ?
C115 C118 C119 104.3(7) . . ?
C128 C122 C113 117.8(4) . . ?
C128 C123 C124 123.6(4) . . ?
C128 C123 O103 117.8(4) . . ?
C124 C123 O103 118.5(4) . . ?
C123 C124 C125 116.8(4) . . ?
C123 C124 C133 119.2(4) . . ?
C125 C124 C133 124.0(4) . . ?
C126 C125 C124 122.4(5) . . ?
C125 C126 C127 118.1(5) . . ?
C125 C126 C129 122.8(5) . . ?
C127 C126 C129 119.1(5) . . ?
C128 C127 C126 121.2(5) . . ?
C123 C128 C127 117.8(4) . . ?
C123 C128 C122 118.9(4) . . ?
C127 C128 C122 123.2(4) . . ?
C130 C129 C131 109.7(6) . . ?
C130 C129 C132 109.5(6) . . ?
C131 C129 C132 108.5(5) . . ?
C130 C129 C126 109.7(5) . . ?
C131 C129 C126 111.7(5) . . ?
C132 C129 C126 107.7(5) . . ?
C124 C133 C139 113.1(4) . . ?
C135 C134 C139 121.1(4) . . ?
C135 C134 O104 116.2(4) . . ?
C139 C134 O104 122.2(4) . . ?
C136 C135 C134 118.0(4) . . ?
C136 C135 C144 117.1(4) . . ?
C134 C135 C144 124.6(4) . . ?
C135 C136 C137 123.0(5) . . ?
C136 C137 C138 116.8(5) . . ?
C136 C137 C140 123.1(5) . . ?
C138 C137 C140 120.0(5) . . ?
C137 C138 C139 123.0(5) . . ?
C138 C139 C134 117.7(4) . . ?
C138 C139 C133 117.4(4) . . ?
C134 C139 C133 124.8(4) . . ?
C141 C140 C142 108.7(6) . . ?
C141 C140 C137 110.5(5) . . ?
C142 C140 C137 111.4(5) . . ?
C141 C140 C143 109.2(6) . . ?
C142 C140 C143 108.1(6) . . ?
C137 C140 C143 108.8(5) . . ?
C106 C144 C135 119.3(4) . . ?
C145 O105 Rh1 127.9(3) . . ?
C147 O106 Rh1 127.2(3) . . ?
O105 C145 C146 124.7(4) . . ?
O105 C145 C148 115.3(4) . . ?
C146 C145 C148 120.1(4) . . ?
C147 C146 C145 126.6(5) . . ?
O106 C147 C146 124.9(4) . . ?
O106 C147 C152 114.2(4) . . ?
C146 C147 C152 120.9(4) . . ?
C149 C148 C145 110.8(4) . . ?
C149 C148 C150 109.9(5) . . ?
C145 C148 C150 108.2(4) . . ?
C149 C148 C151 109.6(5) . . ?
C145 C148 C151 109.7(4) . . ?
C150 C148 C151 108.6(5) . . ?
C153 C152 C155 110.4(6) . . ?
C153 C152 C154 108.9(6) . . ?
C155 C152 C154 108.1(6) . . ?
C153 C152 C147 113.5(5) . . ?
C155 C152 C147 109.4(4) . . ?
C154 C152 C147 106.3(4) . . ?
C2 Rh2 O206 176.9(2) . . ?
C2 Rh2 O205 88.4(2) . . ?
O206 Rh2 O205 88.60(13) . . ?
C2 Rh2 P2 93.6(2) . . ?
O206 Rh2 P2 89.25(10) . . ?
O205 Rh2 P2 172.88(11) . . ?
O2 C2 Rh2 173.4(5) . . ?
O202 P2 O203 104.6(2) . . ?
O202 P2 O204 103.1(2) . . ?
O203 P2 O204 101.2(2) . . ?
O202 P2 Rh2 112.11(13) . . ?
O203 P2 Rh2 107.77(13) . . ?
O204 P2 Rh2 125.80(12) . . ?
C212 O202 P2 141.9(3) . . ?
C223 O203 P2 121.7(3) . . ?
C234 O204 P2 125.3(3) . . ?
O201 C201 C202 121.7(4) . . ?
O201 C201 C206 118.1(5) . . ?
C202 C201 C206 120.1(5) . . ?
C201 C202 C203 119.1(4) . . ?
C201 C202 C211 121.0(4) . . ?
C203 C202 C211 119.9(5) . . ?
C204 C203 C202 122.2(5) . . ?
C203 C204 C205 116.7(5) . . ?
C203 C204 C207 121.5(5) . . ?
C205 C204 C207 121.8(4) . . ?
C206 C205 C204 122.7(4) . . ?
C205 C206 C201 118.8(5) . . ?
C205 C206 C244 121.8(4) . . ?
C201 C206 C244 119.5(5) . . ?
C210 C207 C209 106.7(5) . . ?
C210 C207 C204 112.1(4) . . ?
C209 C207 C204 111.3(4) . . ?
C210 C207 C208 109.0(5) . . ?
C209 C207 C208 109.4(5) . . ?
C204 C207 C208 108.3(5) . . ?
C202 C211 C217 118.0(4) . . ?
C217 C212 O202 116.1(4) . . ?
C217 C212 C213 121.0(4) . . ?
O202 C212 C213 122.4(4) . . ?
C214 C213 C212 117.4(4) . . ?
C214 C213 C222 117.4(4) . . ?
C212 C213 C222 125.1(4) . . ?
C215 C214 C213 123.7(5) . . ?
C216 C215 C214 116.7(4) . . ?
C216 C215 C218 122.6(5) . . ?
C214 C215 C218 120.7(5) . . ?
C215 C216 C217 122.7(5) . . ?
C212 C217 C216 118.3(4) . . ?
C212 C217 C211 125.1(4) . . ?
C216 C217 C211 116.3(4) . . ?
C219 C218 C221 110.1(5) . . ?
C219 C218 C215 109.1(5) . . ?
C221 C218 C215 111.6(5) . . ?
C219 C218 C220 109.4(5) . . ?
C221 C218 C220 107.2(5) . . ?
C215 C218 C220 109.4(4) . . ?
C228 C222 C213 114.9(4) . . ?
C228 C223 C224 123.5(5) . . ?
C228 C223 O203 118.9(4) . . ?
C224 C223 O203 117.4(4) . . ?
C223 C224 C225 117.1(5) . . ?
C223 C224 C233 119.5(4) . . ?
C225 C224 C233 123.3(5) . . ?
C224 C225 C226 122.3(5) . . ?
C227 C226 C225 117.3(5) . . ?
C227 C226 C229 121.7(5) . . ?
C225 C226 C229 121.0(5) . . ?
C228 C227 C226 122.0(5) . . ?
C223 C228 C227 117.6(5) . . ?
C223 C228 C222 118.7(4) . . ?
C227 C228 C222 123.6(4) . . ?
C231 C229 C230 115.9(11) . . ?
C506 C229 C505 116.5(12) . . ?
C231 C229 C226 114.6(7) . . ?
C506 C229 C226 116.6(9) . . ?
C230 C229 C226 110.1(8) . . ?
C505 C229 C226 110.3(7) . . ?
C231 C229 C232 105.4(9) . . ?
C230 C229 C232 105.5(12) . . ?
C226 C229 C232 104.1(6) . . ?
C506 C229 C504 102.0(12) . . ?
C505 C229 C504 103.6(11) . . ?
C226 C229 C504 106.0(7) . . ?
C224 C233 C239 115.9(4) . . ?
C235 C234 C239 120.8(4) . . ?
C235 C234 O204 117.4(4) . . ?
C239 C234 O204 121.7(4) . . ?
C234 C235 C236 118.2(4) . . ?
C234 C235 C244 124.6(4) . . ?
C236 C235 C244 117.0(4) . . ?
C237 C236 C235 123.3(5) . . ?
C236 C237 C238 116.3(5) . . ?
C236 C237 C240 123.7(5) . . ?
C238 C237 C240 119.9(5) . . ?
C239 C238 C237 123.1(5) . . ?
C238 C239 C234 118.2(4) . . ?
C238 C239 C233 116.0(4) . . ?
C234 C239 C233 125.8(4) . . ?
C242 C240 C241 109.5(7) . . ?
C242 C240 C237 111.5(5) . . ?
C241 C240 C237 108.6(5) . . ?
C242 C240 C243 109.1(6) . . ?
C241 C240 C243 108.6(5) . . ?
C237 C240 C243 109.4(5) . . ?
C206 C244 C235 115.9(4) . . ?
C245 O205 Rh2 126.9(3) . . ?
C247 O206 Rh2 127.5(3) . . ?
O205 C245 C246 125.7(5) . . ?
O205 C245 C248 113.9(5) . . ?
C246 C245 C248 120.4(5) . . ?
C245 C246 C247 125.6(5) . . ?
O206 C247 C246 125.4(5) . . ?
O206 C247 C252 115.5(4) . . ?
C246 C247 C252 119.1(5) . . ?
C250 C248 C251 109.6(6) . . ?
C250 C248 C249 109.5(5) . . ?
C251 C248 C249 108.5(5) . . ?
C250 C248 C245 107.2(5) . . ?
C251 C248 C245 114.0(5) . . ?
C249 C248 C245 107.9(5) . . ?
C255 C252 C254 108.7(5) . . ?
C255 C252 C253 108.9(5) . . ?
C254 C252 C253 110.4(6) . . ?
C255 C252 C247 109.4(5) . . ?
C254 C252 C247 108.7(4) . . ?
C253 C252 C247 110.7(5) . . ?
Cl1 C301 Cl2 113.6(5) . . ?
Cl3 C302 Cl4 113.9(6) . . ?
Cl4' C510 Cl3' 111.2(7) . . ?
Cl6 C303 Cl5 78.3(10) . . ?
C303 Cl5 Cl6 44.5(8) . . ?
C303 Cl6 Cl5 57.2(6) . . ?
Cl5' C511 Cl6' 106.6(14) . . ?
C306 C304 C305 74.4(25) . . ?
C306 C304 C304 41.1(21) . 2_687 ?
C305 C304 C304 115.4(22) . 2_687 ?
C304 C305 C306 38.6(18) . . ?
C304 C306 C306 70.6(38) . 2_687 ?
C304 C306 C305 67.0(21) . . ?
C306 C306 C305 137.5(47) 2_687 . ?

loop_
_geom_bond_atom_site_label_1
_geom_bond_atom_site_label_2
_geom_bond_distance
_geom_bond_site_symmetry_2
_geom_bond_publ_flag
Rh1 C1 1.817(5) . ?
Rh1 O105 2.034(3) . ?
Rh1 O106 2.063(3) . ?
Rh1 P1 2.1842(13) . ?
P1 O104 1.593(3) . ?
P1 O103 1.611(3) . ?
P1 O102 1.631(3) . ?
C1 O1 1.152(6) . ?
O101 C101 1.407(6) . ?
O102 C112 1.428(6) . ?
O103 C123 1.406(5) . ?
O104 C134 1.407(5) . ?
C101 C102 1.378(7) . ?
C101 C106 1.380(7) . ?
C102 C103 1.400(7) . ?
C102 C111 1.520(8) . ?
C103 C104 1.386(8) . ?
C104 C105 1.396(8) . ?
C104 C107 1.538(8) . ?
C105 C106 1.393(7) . ?
C106 C144 1.504(7) . ?
C107 C108 1.461(10) . ?
C107 C110 1.511(8) . ?
C107 C109 1.564(11) . ?
C111 C117 1.520(8) . ?
C112 C113 1.405(7) . ?
C112 C117 1.407(7) . ?
C113 C114 1.385(7) . ?
C113 C122 1.524(7) . ?
C114 C115 1.395(8) . ?
C115 C116 1.377(9) . ?
C115 C118 1.534(9) . ?
C116 C117 1.396(8) . ?
C118 C501 1.37(3) . ?
C118 C120 1.437(13) . ?
C118 C121 1.461(12) . ?
C118 C502 1.47(5) . ?
C118 C503 1.50(6) . ?
C118 C119 1.73(2) . ?
C122 C128 1.512(7) . ?
C123 C128 1.377(7) . ?
C123 C124 1.388(6) . ?
C124 C125 1.396(7) . ?
C124 C133 1.512(7) . ?
C125 C126 1.384(7) . ?
C126 C127 1.407(7) . ?
C126 C129 1.557(7) . ?
C127 C128 1.391(7) . ?
C129 C130 1.528(9) . ?
C129 C131 1.530(9) . ?
C129 C132 1.547(9) . ?
C133 C139 1.517(6) . ?
C134 C135 1.404(7) . ?
C134 C139 1.404(7) . ?
C135 C136 1.394(7) . ?
C135 C144 1.523(7) . ?
C136 C137 1.394(7) . ?
C137 C138 1.396(7) . ?
C137 C140 1.541(8) . ?
C138 C139 1.400(7) . ?
C140 C141 1.520(10) . ?
C140 C142 1.522(9) . ?
C140 C143 1.551(10) . ?
O105 C145 1.286(6) . ?
O106 C147 1.279(6) . ?
C145 C146 1.401(7) . ?
C145 C148 1.529(7) . ?
C146 C147 1.400(7) . ?
C147 C152 1.545(6) . ?
C148 C149 1.526(8) . ?
C148 C150 1.534(7) . ?
C148 C151 1.538(8) . ?
C152 C153 1.506(8) . ?
C152 C155 1.510(8) . ?
C152 C154 1.528(8) . ?
Rh2 C2 1.814(6) . ?
Rh2 O206 2.042(3) . ?
Rh2 O205 2.059(3) . ?
Rh2 P2 2.1855(13) . ?
C2 O2 1.155(6) . ?
P2 O202 1.596(3) . ?
P2 O203 1.615(3) . ?
P2 O204 1.616(3) . ?
O201 C201 1.385(6) . ?
O202 C212 1.410(5) . ?
O203 C223 1.400(5) . ?
O204 C234 1.427(5) . ?
C201 C202 1.386(7) . ?
C201 C206 1.401(7) . ?
C202 C203 1.403(7) . ?
C202 C211 1.512(7) . ?
C203 C204 1.388(7) . ?
C204 C205 1.398(7) . ?
C204 C207 1.538(7) . ?
C205 C206 1.386(7) . ?
C206 C244 1.517(7) . ?
C207 C210 1.528(8) . ?
C207 C209 1.533(8) . ?
C207 C208 1.543(8) . ?
C211 C217 1.527(7) . ?
C212 C217 1.396(7) . ?
C212 C213 1.413(6) . ?
C213 C214 1.395(7) . ?
C213 C222 1.523(7) . ?
C214 C215 1.395(7) . ?
C215 C216 1.390(7) . ?
C215 C218 1.543(7) . ?
C216 C217 1.407(7) . ?
C218 C219 1.508(9) . ?
C218 C221 1.523(8) . ?
C218 C220 1.550(8) . ?
C222 C228 1.515(7) . ?
C223 C228 1.378(7) . ?
C223 C224 1.382(7) . ?
C224 C225 1.396(7) . ?
C224 C233 1.511(7) . ?
C225 C226 1.400(8) . ?
C226 C227 1.400(8) . ?
C226 C229 1.536(8) . ?
C227 C228 1.395(7) . ?
C229 C231 1.454(15) . ?
C229 C506 1.47(2) . ?
C229 C230 1.47(2) . ?
C229 C505 1.50(2) . ?
C229 C232 1.680(15) . ?
C229 C504 1.70(2) . ?
C233 C239 1.528(7) . ?
C234 C235 1.397(7) . ?
C234 C239 1.401(7) . ?
C235 C236 1.397(7) . ?
C235 C244 1.521(7) . ?
C236 C237 1.389(7) . ?
C237 C238 1.398(7) . ?
C237 C240 1.535(7) . ?
C238 C239 1.395(7) . ?
C240 C242 1.525(9) . ?
C240 C241 1.534(9) . ?
C240 C243 1.539(9) . ?
O205 C245 1.268(6) . ?
O206 C247 1.268(6) . ?
C245 C246 1.399(7) . ?
C245 C248 1.554(7) . ?
C246 C247 1.406(7) . ?
C247 C252 1.547(7) . ?
C248 C250 1.523(9) . ?
C248 C251 1.529(9) . ?
C248 C249 1.540(8) . ?
C252 C255 1.526(8) . ?
C252 C254 1.530(8) . ?
C252 C253 1.531(8) . ?
C301 Cl1 1.689(9) . ?
C301 Cl2 1.753(10) . ?
C302 Cl3 1.653(11) . ?
C302 Cl4 1.756(13) . ?
C510 Cl4' 1.68(2) . ?
C510 Cl3' 1.84(2) . ?
C303 Cl6 1.68(2) . ?
C303 Cl5 2.02(2) . ?
Cl5 Cl6 2.35(2) . ?
C511 Cl5' 1.74(2) . ?
C511 Cl6' 1.78(2) . ?
C304 C306 0.94(4) . ?
C304 C305 1.38(2) . ?
C304 C304 1.90(3) 2_687 ?
C305 C306 1.45(3) . ?
C306 C306 1.33(7) 2_687 ?
